data_2005247
loop_
_publ_author_name
'Jones, P. G.'

_publ_section_title <i>trans</i>-2,2,4,4-Tetrafluoro-1,3-diphenyl-1,3-diphosphetanediyl-1,3-bis[pentacarbonylchromium(0)]
_journal_issue 8
_journal_name_full 'Acta Crystallographica Section C'
_journal_page_first 1919
_journal_page_last 1921
_journal_paper_doi 10.1107/S0108270196004817
_journal_volume 52
_journal_year 1996
_chemical_formula_iupac '[Cr2 (C O)10 (C14 H10 F4 P2)]'
_chemical_formula_sum 'C24 H10 Cr2 F4 O10 P2'
_chemical_formula_weight 700.26
_chemical_name_systematic
;
 {trans-2,2,4,4-Tetrafluoro-1,3-diphenyl-1,3-diphosphetane}
 -bis(pentacarbonylchromium(0))
;
_space_group_IT_number 2
_symmetry_cell_setting triclinic
_symmetry_space_group_name_Hall '-P 1'
_symmetry_space_group_name_H-M 'P -1'
_audit_creation_method SHELXL
_cell_angle_alpha 115.61(2)
_cell_angle_beta 102.39(2)
_cell_angle_gamma 90.07(2)
_cell_formula_units_Z 1
_cell_length_a 8.427(2)
_cell_length_b 9.043(2)
_cell_length_c 10.195(2)
_cell_measurement_reflns_used 70
_cell_measurement_temperature 123(2)
_cell_measurement_theta_max 11.5
_cell_measurement_theta_min 10
_cell_volume 680.4(3)
_computing_cell_refinement DIF4
_computing_data_collection 'DIF4 (Stoe & Cie, 1991)'
_computing_data_reduction 'REDU4 (Stoe & Cie, 1991)'
_computing_molecular_graphics 'XP (Siemens, 1994)'
_computing_publication_material SHELXL93
_computing_structure_refinement 'SHELXL93 (Sheldrick, 1993)'
_computing_structure_solution 'SHELXS86 (Sheldrick, 1990)'
_diffrn_ambient_temperature 123(2)
_diffrn_measurement_device 'Stoe STADI-4'
_diffrn_measurement_method \w/\q-scans
_diffrn_radiation_monochromator graphite
_diffrn_radiation_source 'fine-focus sealed tube'
_diffrn_radiation_type MoK\a
_diffrn_radiation_wavelength 0.71073
_diffrn_reflns_av_R_equivalents 0.0105
_diffrn_reflns_av_sigmaI/netI 0.0125
_diffrn_reflns_limit_h_max 10
_diffrn_reflns_limit_h_min -10
_diffrn_reflns_limit_k_max 11
_diffrn_reflns_limit_k_min -11
_diffrn_reflns_limit_l_max 13
_diffrn_reflns_limit_l_min -13
_diffrn_reflns_number 5285
_diffrn_reflns_theta_max 27.52
_diffrn_reflns_theta_min 3.34
_diffrn_standards_decay_% 0
_diffrn_standards_interval_time 100
_diffrn_standards_number 3
_exptl_absorpt_coefficient_mu 0.998
_exptl_absorpt_correction_type none
_exptl_crystal_colour 'pale yellow'
_exptl_crystal_density_diffrn 1.709
_exptl_crystal_density_method 'not measured'
_exptl_crystal_description prism
_exptl_crystal_F_000 348
_exptl_crystal_size_max 0.50
_exptl_crystal_size_mid 0.40
_exptl_crystal_size_min 0.30
_refine_diff_density_max 0.463
_refine_diff_density_min -0.418
_refine_ls_extinction_method none
_refine_ls_goodness_of_fit_all 1.080
_refine_ls_goodness_of_fit_obs 1.087
_refine_ls_hydrogen_treatment 'H atoms refined as riding'
_refine_ls_matrix_type full
_refine_ls_number_parameters 190
_refine_ls_number_reflns 3101
_refine_ls_number_restraints 0
_refine_ls_restrained_S_all 1.140
_refine_ls_restrained_S_obs 1.087
_refine_ls_R_factor_all 0.0232
_refine_ls_R_factor_obs 0.0219
_refine_ls_shift/esd_max -0.001
_refine_ls_shift/esd_mean 0.000
_refine_ls_structure_factor_coef Fsqd
_refine_ls_weighting_details 'w=1/[\s^2^(Fo^2^)+(0.0289P)^2^+0.3557P] where P=(Fo^2^+2Fc^2^)/3'
_refine_ls_weighting_scheme calc
_refine_ls_wR_factor_all 0.0632
_refine_ls_wR_factor_obs 0.0590
_reflns_number_observed 2972
_reflns_number_total 3106
_reflns_observed_criterion >2sigma(I)
_cod_data_source_file fg1186.cif
_cod_data_source_block run2
_cod_depositor_comments
;
The following automatic conversions were performed:

'_geom_bond_publ_flag' value 'Y' changed to 'y' according to
/home/saulius/struct/CIF-dictionaries/cif_core.dic dictionary named
'cif_core.dic' version 2.4.1 from 2010-06-29 (11
times).

'_geom_angle_publ_flag' value 'Y' changed to 'y' according
to /home/saulius/struct/CIF-dictionaries/cif_core.dic dictionary
named 'cif_core.dic' version 2.4.1 from 2010-06-29 (16 times).

Automatic conversion script
Id: cif_fix_values 1715 2011-07-08 13:25:40Z adriana 

The following automatic conversions were performed:

'_refine_ls_weighting_scheme' value 'calc
w=1/[\s^2^(Fo^2^)+(0.0289P)^2^+0.3557P] where P=(Fo^2^+2Fc^2^)/3' was
changed to 'calc'. New tag '_refine_ls_weighting_details' was
created. The value of the new tag was set to
'w=1/[\s^2^(Fo^2^)+(0.0289P)^2^+0.3557P] where P=(Fo^2^+2Fc^2^)/3'.

Automatic conversion script
Id: cif_fix_values 3143 2015-03-26 13:38:13Z robertas 
;
_cod_database_code 2005247

loop_
_symmetry_equiv_pos_as_xyz
'x, y, z'
'-x, -y, -z'

loop_
_atom_site_aniso_label
_atom_site_aniso_U_11
_atom_site_aniso_U_22
_atom_site_aniso_U_33
_atom_site_aniso_U_12
_atom_site_aniso_U_13
_atom_site_aniso_U_23
Cr 0.01413(11) 0.01028(10) 0.01449(11) 0.00090(7) 0.00284(8) 0.00441(8)
P 0.01320(15) 0.01148(14) 0.01166(14) 0.00138(11) 0.00302(11) 0.00395(11)
C1 0.0154(6) 0.0172(6) 0.0145(6) 0.0022(4) 0.0054(4) 0.0069(5)
C2 0.0166(6) 0.0127(5) 0.0144(6) 0.0034(4) 0.0031(5) 0.0036(5)
C3 0.0264(7) 0.0186(6) 0.0172(6) -0.0005(5) 0.0062(5) 0.0060(5)
C4 0.0328(8) 0.0260(7) 0.0163(6) 0.0008(6) 0.0084(6) 0.0033(6)
C5 0.0284(7) 0.0185(6) 0.0191(6) 0.0014(5) 0.0030(5) -0.0008(5)
C6 0.0214(6) 0.0148(6) 0.0253(7) 0.0000(5) 0.0025(5) 0.0053(5)
C7 0.0169(6) 0.0168(6) 0.0195(6) 0.0024(5) 0.0048(5) 0.0066(5)
C8 0.0235(7) 0.0189(6) 0.0227(6) 0.0022(5) 0.0056(5) 0.0093(5)
C9 0.0174(6) 0.0125(5) 0.0249(6) 0.0035(4) 0.0046(5) 0.0070(5)
C10 0.0215(7) 0.0188(6) 0.0251(7) 0.0029(5) 0.0019(5) 0.0101(5)
C11 0.0211(6) 0.0146(6) 0.0191(6) 0.0014(5) 0.0008(5) 0.0067(5)
C12 0.0221(6) 0.0167(6) 0.0185(6) 0.0024(5) 0.0086(5) 0.0073(5)
F1 0.0196(4) 0.0238(4) 0.0256(4) -0.0045(3) 0.0013(3) 0.0162(3)
F2 0.0179(4) 0.0347(5) 0.0159(4) 0.0080(3) 0.0085(3) 0.0084(3)
O8 0.0379(6) 0.0292(6) 0.0420(7) 0.0158(5) 0.0104(5) 0.0215(5)
O9 0.0273(5) 0.0237(5) 0.0358(6) 0.0080(4) 0.0188(5) 0.0140(5)
O10 0.0333(6) 0.0268(6) 0.0362(6) -0.0073(5) -0.0109(5) 0.0074(5)
O11 0.0330(6) 0.0305(6) 0.0260(5) 0.0015(4) 0.0124(5) 0.0145(5)
O12 0.0325(6) 0.0211(5) 0.0217(5) -0.0062(4) 0.0055(4) 0.0005(4)

loop_
_atom_site_label
_atom_site_occupancy
_atom_site_fract_x
_atom_site_fract_y
_atom_site_fract_z
_atom_site_U_iso_or_equiv
_atom_site_thermal_displace_type
_atom_site_calc_flag
_atom_site_refinement_flags
_atom_site_type_symbol
Cr 1 .30097(2) .31958(2) .64309(2) .01346(7) Uani d . Cr
P 1 .13640(4) .51516(4) .61822(3) .01253(8) Uani d . P
C1 1 .0945(2) .5421(2) .4389(1) .0154(2) Uani d . C
C2 1 .1661(2) .7180(2) .7762(1) .0156(2) Uani d . C
C3 1 .1138(2) .7310(2) .9018(2) .0213(3) Uani d . C
H3 1 .0523(2) .6400(2) .8971(2) .026 Uiso calc R H
C4 1 .1520(2) .8768(2) 1.0329(2) .0269(3) Uani d . C
H4 1 .1156(2) .8861(2) 1.1178(2) .032 Uiso calc R H
C5 1 .2432(2) 1.0093(2) 1.0405(2) .0258(3) Uani d . C
H5 1 .2695(2) 1.1089(2) 1.1307(2) .031 Uiso calc R H
C6 1 .2958(2) .9964(2) .9170(2) .0223(3) Uani d . C
H6 1 .3583(2) 1.0875(2) .9228(2) .027 Uiso calc R H
C7 1 .2580(2) .8514(2) .7845(2) .0182(2) Uani d . C
H7 1 .2946(2) .8432(2) .6999(2) .022 Uiso calc R H
C8 1 .4358(2) .1653(2) .6714(2) .0217(3) Uani d . C
C9 1 .4185(2) .3209(2) .5039(2) .0188(3) Uani d . C
C10 1 .4531(2) .4933(2) .8010(2) .0223(3) Uani d . C
C11 1 .1830(2) .3149(2) .7821(2) .0192(3) Uani d . C
C12 1 .1563(2) .1404(2) .4825(2) .0186(3) Uani d . C
F1 1 .1347(1) .6950(1) .45406(9) .0217(2) Uani d . F
F2 1 .1769(1) .4389(1) .34076(9) .0231(2) Uani d . F
O8 1 .5185(2) .0706(1) .6854(1) .0341(3) Uani d . O
O9 1 .4920(1) .3167(1) .4208(1) .0267(2) Uani d . O
O10 1 .5463(2) .5948(2) .8955(1) .0377(3) Uani d . O
O11 1 .1128(1) .3143(1) .8657(1) .0282(2) Uani d . O
O12 1 .0760(1) .0292(1) .3862(1) .0286(2) Uani d . O

loop_
_atom_type_symbol
_atom_type_description
_atom_type_scat_dispersion_real
_atom_type_scat_dispersion_imag
_atom_type_scat_source
C C 0.0033 0.0016 'International Tables Vol C Tables 4.2.6.8 and 6.1.1.4'
H H 0.0000 0.0000 'International Tables Vol C Tables 4.2.6.8 and 6.1.1.4'
O O 0.0106 0.0060 'International Tables Vol C Tables 4.2.6.8 and 6.1.1.4'
F F 0.0171 0.0103 'International Tables Vol C Tables 4.2.6.8 and 6.1.1.4'
P P 0.1023 0.0942 'International Tables Vol C Tables 4.2.6.8 and 6.1.1.4'
Cr Cr 0.3209 0.6236 'International Tables Vol C Tables 4.2.6.8 and 6.1.1.4'

loop_
_geom_angle_atom_site_label_1
_geom_angle_atom_site_label_2
_geom_angle_atom_site_label_3
_geom_angle_site_symmetry_1
_geom_angle_site_symmetry_3
_geom_angle
_geom_angle_publ_flag
C8 Cr C9 . . 87.95(6) ?
C8 Cr C10 . . 89.46(6) ?
C9 Cr C10 . . 89.89(6) ?
C8 Cr C12 . . 88.53(6) ?
C9 Cr C12 . . 88.58(6) ?
C10 Cr C12 . . 177.52(6) ?
C8 Cr C11 . . 91.39(6) ?
C9 Cr C11 . . 179.18(5) ?
C10 Cr C11 . . 90.59(6) ?
C12 Cr C11 . . 90.91(6) ?
C8 Cr P . . 177.77(4) y
C9 Cr P . . 93.60(4) ?
C10 Cr P . . 88.94(5) ?
C12 Cr P . . 93.11(5) ?
C11 Cr P . . 87.08(4) ?
C2 P C1 . . 108.31(6) y
C2 P C1 . 2_566 104.09(6) y
C1 P C1 . 2_566 82.57(6) y
C2 P Cr . . 117.71(5) y
C1 P Cr . . 120.60(4) y
C1 P Cr 2_566 . 117.54(4) y
F1 C1 F2 . . 105.75(10) y
F1 C1 P . . 116.53(9) y
F2 C1 P . . 110.81(9) y
F1 C1 P . 2_566 112.04(9) y
F2 C1 P . 2_566 114.54(9) y
P C1 P . 2_566 97.43(6) y
C7 C2 C3 . . 119.72(12) y
C7 C2 P . . 122.52(10) y
C3 C2 P . . 117.09(10) y
C4 C3 C2 . . 119.87(13) ?
C3 C4 C5 . . 120.21(13) ?
C6 C5 C4 . . 120.04(13) ?
C5 C6 C7 . . 120.54(13) ?
C6 C7 C2 . . 119.62(13) ?
O8 C8 Cr . . 178.39(13) ?
O9 C9 Cr . . 177.30(12) ?
O10 C10 Cr . . 178.60(13) ?
O11 C11 Cr . . 179.09(12) ?
O12 C12 Cr . . 176.80(12) ?

loop_
_geom_bond_atom_site_label_1
_geom_bond_atom_site_label_2
_geom_bond_site_symmetry_2
_geom_bond_distance
_geom_bond_publ_flag
Cr C8 . 1.8794(15) y
Cr C9 . 1.9011(15) y
Cr C10 . 1.904(2) y
Cr C12 . 1.907(2) y
Cr C11 . 1.9123(15) y
Cr P . 2.3149(6) y
P C2 . 1.8146(14) y
P C1 . 1.9065(13) y
P C1 2_566 1.9089(14) y
C1 F1 . 1.3576(15) y
C1 F2 . 1.3589(15) y
C1 P 2_566 1.9089(14) ?
C2 C7 . 1.395(2) ?
C2 C3 . 1.399(2) ?
C3 C4 . 1.386(2) ?
C4 C5 . 1.387(2) ?
C5 C6 . 1.381(2) ?
C6 C7 . 1.389(2) ?
C8 O8 . 1.141(2) ?
C9 O9 . 1.140(2) ?
C10 O10 . 1.138(2) ?
C11 O11 . 1.138(2) ?
C12 O12 . 1.137(2) ?

loop_
_geom_torsion_atom_site_label_1
_geom_torsion_atom_site_label_2
_geom_torsion_atom_site_label_3
_geom_torsion_atom_site_label_4
_geom_torsion
F1 C1 P Cr -123.10(8)
F2 C1 P Cr -2.15(10)
F1 C1 P C2 16.77(11)
F2 C1 P C2 137.72(9)
